data_4126071
loop_
_publ_author_name
'von Kugelgen, Stephen'
'Sifri, Renee'
'Bellone, Donatela'
'Fischer, Felix R.'

_publ_section_title
;
 Regioselective Carbyne Transfer to Ring-Opening Alkyne Metathesis
 Initiators Gives Access to Telechelic Polymers.
;
_journal_name_full 'Journal of the American Chemical Society'
_journal_paper_doi 10.1021/jacs.7b02225
_journal_year 2017
_chemical_formula_moiety 'C25 H29 F18 Mo N O5'
_chemical_formula_sum 'C25 H29 F18 Mo N O5'
_chemical_formula_weight 861.43
_chemical_name_common SVK2_207
_chemical_name_systematic SVK2_207
_space_group_crystal_system monoclinic
_space_group_IT_number 14
_space_group_name_Hall '-P 2yn'
_space_group_name_H-M_alt 'P 1 21/n 1'
_symmetry_space_group_name_Hall '-P 2yn'
_symmetry_space_group_name_H-M 'P 1 21/n 1'
_atom_sites_solution_hydrogens geom
_atom_sites_solution_primary iterative
_atom_sites_solution_secondary difmap
_audit_creation_method SHELXL-2014/7
_cell_angle_alpha 90
_cell_angle_beta 100.490(2)
_cell_angle_gamma 90
_cell_formula_units_Z 4
_cell_length_a 14.3977(5)
_cell_length_b 14.4686(6)
_cell_length_c 15.8068(7)
_cell_measurement_reflns_used 9228
_cell_measurement_temperature 100(2)
_cell_measurement_theta_max 25.37
_cell_measurement_theta_min 2.25
_cell_volume 3237.8(2)
_computing_cell_refinement 'Bruker SAINT'
_computing_data_collection 'Bruker APEX2'
_computing_data_reduction 'Bruker SAINT'
_computing_molecular_graphics ORTEP-32
_computing_publication_material WinGX
_computing_structure_refinement SHELXL-2014
_computing_structure_solution SHELXL-2014
_diffrn_ambient_temperature 100(2)
_diffrn_detector_area_resol_mean 8.366
_diffrn_measured_fraction_theta_full 1.000
_diffrn_measured_fraction_theta_max 1.000
_diffrn_measurement_device_type 'Bruker APEX-II CCD'
_diffrn_measurement_method '\f and \w scans'
_diffrn_radiation_type MoK\a
_diffrn_radiation_wavelength 0.71073
_diffrn_reflns_av_R_equivalents 0.0432
_diffrn_reflns_av_unetI/netI 0.0179
_diffrn_reflns_Laue_measured_fraction_full 1.000
_diffrn_reflns_Laue_measured_fraction_max 1.000
_diffrn_reflns_limit_h_max 16
_diffrn_reflns_limit_h_min -17
_diffrn_reflns_limit_k_max 17
_diffrn_reflns_limit_k_min -17
_diffrn_reflns_limit_l_max 19
_diffrn_reflns_limit_l_min -19
_diffrn_reflns_number 84947
_diffrn_reflns_point_group_measured_fraction_full 1.000
_diffrn_reflns_point_group_measured_fraction_max 1.000
_diffrn_reflns_theta_full 25.000
_diffrn_reflns_theta_max 25.375
_diffrn_reflns_theta_min 1.761
_diffrn_source 'microfocus sealed tube'
_exptl_absorpt_coefficient_mu 0.545
_exptl_absorpt_correction_T_max 0.745
_exptl_absorpt_correction_T_min 0.694
_exptl_absorpt_correction_type multi-scan
_exptl_absorpt_process_details SADABS
_exptl_crystal_colour yellow
_exptl_crystal_density_diffrn 1.767
_exptl_crystal_description plate
_exptl_crystal_F_000 1720
_exptl_crystal_size_max 0.300
_exptl_crystal_size_mid 0.150
_exptl_crystal_size_min 0.100
_refine_diff_density_max 1.837
_refine_diff_density_min -0.606
_refine_diff_density_rms 0.091
_refine_ls_extinction_method none
_refine_ls_goodness_of_fit_ref 1.051
_refine_ls_hydrogen_treatment constr
_refine_ls_matrix_type full
_refine_ls_number_parameters 451
_refine_ls_number_reflns 5937
_refine_ls_number_restraints 0
_refine_ls_restrained_S_all 1.051
_refine_ls_R_factor_all 0.0426
_refine_ls_R_factor_gt 0.0396
_refine_ls_shift/su_max 0.002
_refine_ls_shift/su_mean 0.000
_refine_ls_structure_factor_coef Fsqd
_refine_ls_weighting_details 'w=1/[\s^2^(Fo^2^)+(0.0466P)^2^+9.8095P] where P=(Fo^2^+2Fc^2^)/3'
_refine_ls_weighting_scheme calc
_refine_ls_wR_factor_gt 0.0997
_refine_ls_wR_factor_ref 0.1021
_reflns_Friedel_coverage 0.000
_reflns_number_gt 5438
_reflns_number_total 5937
_reflns_threshold_expression 'I > 2\s(I)'
_cod_data_source_file ja7b02225_si_002.cif
_cod_data_source_block shelx
_cod_depositor_comments
;
The following automatic conversions were performed:

'_atom_sites_solution_secondary' value 'diffmap' was changed to
'difmap'.

Automatic conversion script
Id: cif_fix_values 4973 2017-02-22 13:04:09Z antanas 
;
_cod_database_code 4126071
_shelx_shelxl_version_number 2014/7
_shelx_space_group_comment
;
The symmetry employed for this shelxl refinement is uniquely defined
by the following loop, which should always be used as a source of
symmetry information in preference to the above space-group names.
They are only intended as comments.
;
_shelx_estimated_absorpt_t_min 0.853
_shelx_estimated_absorpt_t_max 0.947

loop_
_space_group_symop_operation_xyz
'x, y, z'
'-x+1/2, y+1/2, -z+1/2'
'-x, -y, -z'
'x-1/2, -y-1/2, z-1/2'

loop_
_atom_site_label
_atom_site_type_symbol
_atom_site_fract_x
_atom_site_fract_y
_atom_site_fract_z
_atom_site_U_iso_or_equiv
_atom_site_adp_type
_atom_site_occupancy
_atom_site_site_symmetry_order
_atom_site_calc_flag
_atom_site_refinement_flags_posn
_atom_site_refinement_flags_adp
Mo1 Mo 0.31215(2) 0.82820(2) 0.43857(2) 0.01233(9) Uani 1 1 d . .
F13 F 0.09530(14) 0.81812(12) 0.26800(12) 0.0249(4) Uani 1 1 d . .
F14 F 0.14246(13) 0.95223(13) 0.23550(11) 0.0229(4) Uani 1 1 d . .
F15 F -0.00173(13) 0.93272(15) 0.24962(12) 0.0293(4) Uani 1 1 d . .
F18 F 0.12041(14) 1.05169(13) 0.47896(12) 0.0270(4) Uani 1 1 d . .
F17 F 0.13692(15) 1.08941(13) 0.35124(13) 0.0303(5) Uani 1 1 d . .
F16 F 0.00030(14) 1.05193(14) 0.37678(13) 0.0322(5) Uani 1 1 d . .
O1 O 0.43899(14) 0.77978(14) 0.43437(13) 0.0158(4) Uani 1 1 d . .
F3 F 0.59677(15) 0.59826(14) 0.51930(13) 0.0335(5) Uani 1 1 d . .
O3 O 0.20982(14) 0.91961(14) 0.40681(13) 0.0149(4) Uani 1 1 d . .
F4 F 0.62540(14) 0.65520(14) 0.36746(14) 0.0319(5) Uani 1 1 d . .
O4 O 0.30377(15) 0.83620(14) 0.29675(13) 0.0162(4) Uani 1 1 d . .
O2 O 0.33888(15) 0.86742(15) 0.55709(13) 0.0183(4) Uani 1 1 d . .
O5 O 0.39315(15) 0.96717(14) 0.40842(14) 0.0188(4) Uani 1 1 d . .
F11 F 0.47452(14) 0.82020(16) 0.68692(14) 0.0368(5) Uani 1 1 d . .
F1 F 0.47236(15) 0.64175(18) 0.56349(14) 0.0413(6) Uani 1 1 d . .
F2 F 0.58580(18) 0.73621(15) 0.56442(15) 0.0464(6) Uani 1 1 d . .
F6 F 0.52858(16) 0.75069(18) 0.29658(14) 0.0446(6) Uani 1 1 d . .
F9 F 0.40457(18) 0.99103(19) 0.68901(15) 0.0495(6) Uani 1 1 d . .
F5 F 0.62182(17) 0.79498(16) 0.41080(18) 0.0487(7) Uani 1 1 d . .
F10 F 0.3804(2) 0.8037(2) 0.77689(13) 0.0550(7) Uani 1 1 d . .
F8 F 0.25940(19) 1.01276(19) 0.62322(15) 0.0548(7) Uani 1 1 d . .
F12 F 0.3700(2) 0.70997(17) 0.66849(16) 0.0526(7) Uani 1 1 d . .
F7 F 0.2867(2) 0.9602(2) 0.75117(16) 0.0596(8) Uani 1 1 d . .
N1 N 0.0709(2) 0.37656(19) 0.44331(19) 0.0257(6) Uani 1 1 d . .
C00Q C 0.0871(2) 0.9087(2) 0.2824(2) 0.0204(6) Uani 1 1 d . .
C6 C 0.1958(2) 0.4834(2) 0.5031(2) 0.0230(7) Uani 1 1 d . .
H6 H 0.2246 0.4376 0.5423 0.028 Uiso 1 1 calc R U
C5 C 0.1097(2) 0.4631(2) 0.4472(2) 0.0194(6) Uani 1 1 d . .
C7 C 0.2387(2) 0.5683(2) 0.5016(2) 0.0226(7) Uani 1 1 d . .
H7 H 0.2964 0.5797 0.5399 0.027 Uiso 1 1 calc R U
C18 C 0.1131(2) 0.9291(2) 0.37950(19) 0.0165(6) Uani 1 1 d . .
C4 C 0.0678(2) 0.5354(2) 0.3935(2) 0.0198(6) Uani 1 1 d . .
H4 H 0.0081 0.5257 0.3577 0.024 Uiso 1 1 calc R U
C10 C 0.4904(2) 0.6994(2) 0.42821(19) 0.0171(6) Uani 1 1 d . .
C3 C 0.1118(2) 0.6198(2) 0.39182(19) 0.0171(6) Uani 1 1 d . .
H3 H 0.0824 0.6664 0.3539 0.021 Uiso 1 1 calc R U
C00Y C 0.3602(2) 0.9075(2) 0.2665(2) 0.0211(7) Uani 1 1 d . .
H00A H 0.3338 0.9225 0.2058 0.025 Uiso 1 1 calc R U
H00B H 0.4257 0.8849 0.2694 0.025 Uiso 1 1 calc R U
C1 C 0.2478(2) 0.7252(2) 0.44206(19) 0.0174(6) Uani 1 1 d . .
C010 C 0.3609(2) 0.9924(2) 0.3208(2) 0.0216(7) Uani 1 1 d . .
H01A H 0.4033 1.0396 0.3030 0.026 Uiso 1 1 calc R U
H01B H 0.2964 1.0188 0.3136 0.026 Uiso 1 1 calc R U
C2 C 0.1992(2) 0.6385(2) 0.44490(19) 0.0178(6) Uani 1 1 d . .
C12 C 0.5374(2) 0.6693(2) 0.5193(2) 0.0223(7) Uani 1 1 d . .
C11 C 0.4342(2) 0.6178(2) 0.3843(2) 0.0237(7) Uani 1 1 d . .
H11A H 0.4765 0.5649 0.3832 0.035 Uiso 1 1 calc R U
H11B H 0.3843 0.6012 0.4162 0.035 Uiso 1 1 calc R U
H11C H 0.4057 0.6349 0.3253 0.035 Uiso 1 1 calc R U
C19 C 0.0525(2) 0.8680(2) 0.4264(2) 0.0218(7) Uani 1 1 d . .
H19A H -0.0144 0.8791 0.4031 0.033 Uiso 1 1 calc R U
H19B H 0.0675 0.8029 0.4182 0.033 Uiso 1 1 calc R U
H19C H 0.0655 0.8828 0.4879 0.033 Uiso 1 1 calc R U
C20 C 0.0924(2) 1.0309(2) 0.3961(2) 0.0216(7) Uani 1 1 d . .
C016 C 0.2842(2) 0.7627(2) 0.2348(2) 0.0233(7) Uani 1 1 d . .
H01C H 0.2459 0.7153 0.2565 0.035 Uiso 1 1 calc R U
H01D H 0.2495 0.7874 0.1804 0.035 Uiso 1 1 calc R U
H01E H 0.3437 0.7354 0.2254 0.035 Uiso 1 1 calc R U
C14 C 0.3122(2) 0.8572(3) 0.6369(2) 0.0266(7) Uani 1 1 d . .
C018 C 0.3944(2) 1.0463(2) 0.4641(2) 0.0252(7) Uani 1 1 d . .
H01F H 0.4167 1.0275 0.5239 0.038 Uiso 1 1 calc R U
H01G H 0.4368 1.0935 0.4479 0.038 Uiso 1 1 calc R U
H01H H 0.3304 1.0717 0.4582 0.038 Uiso 1 1 calc R U
C13 C 0.5677(2) 0.7254(2) 0.3761(2) 0.0254(7) Uani 1 1 d . .
C8 C -0.0247(3) 0.3610(2) 0.3975(2) 0.0301(8) Uani 1 1 d . .
H8A H -0.0408 0.2955 0.4012 0.045 Uiso 1 1 calc R U
H8B H -0.0688 0.3986 0.4233 0.045 Uiso 1 1 calc R U
H8C H -0.0290 0.3783 0.3369 0.045 Uiso 1 1 calc R U
C9 C 0.1148(3) 0.3048(2) 0.5015(3) 0.0361(9) Uani 1 1 d . .
H9A H 0.0785 0.2475 0.4903 0.054 Uiso 1 1 calc R U
H9B H 0.1796 0.2944 0.4924 0.054 Uiso 1 1 calc R U
H9C H 0.1161 0.3243 0.5611 0.054 Uiso 1 1 calc R U
C15 C 0.2118(3) 0.8222(3) 0.6324(3) 0.0460(11) Uani 1 1 d . .
H15A H 0.1982 0.8168 0.6907 0.069 Uiso 1 1 calc R U
H15B H 0.1673 0.8657 0.5991 0.069 Uiso 1 1 calc R U
H15C H 0.2052 0.7615 0.6045 0.069 Uiso 1 1 calc R U
C17 C 0.3843(3) 0.7979(3) 0.6931(2) 0.0355(9) Uani 1 1 d . .
C16 C 0.3160(3) 0.9577(3) 0.6750(2) 0.0389(9) Uani 1 1 d . .

loop_
_atom_site_aniso_label
_atom_site_aniso_U_11
_atom_site_aniso_U_22
_atom_site_aniso_U_33
_atom_site_aniso_U_23
_atom_site_aniso_U_13
_atom_site_aniso_U_12
Mo1 0.01300(14) 0.01250(14) 0.01141(14) 0.00040(9) 0.00202(10) -0.00023(9)
F13 0.0296(10) 0.0219(10) 0.0218(10) -0.0053(7) 0.0008(8) -0.0033(8)
F14 0.0269(10) 0.0268(10) 0.0153(9) 0.0049(7) 0.0043(7) 0.0018(8)
F15 0.0196(10) 0.0422(12) 0.0229(10) 0.0001(9) -0.0046(8) 0.0047(8)
F18 0.0312(10) 0.0262(10) 0.0229(10) -0.0074(8) 0.0032(8) 0.0075(8)
F17 0.0409(12) 0.0165(9) 0.0355(11) 0.0048(8) 0.0123(9) 0.0022(8)
F16 0.0251(10) 0.0329(11) 0.0365(11) -0.0019(9) 0.0003(9) 0.0153(9)
O1 0.0149(10) 0.0142(10) 0.0184(10) -0.0010(8) 0.0035(8) 0.0011(8)
F3 0.0355(12) 0.0313(11) 0.0333(11) 0.0076(9) 0.0048(9) 0.0191(9)
O3 0.0147(10) 0.0160(10) 0.0143(10) 0.0006(8) 0.0030(8) 0.0003(8)
F4 0.0290(11) 0.0334(11) 0.0374(12) 0.0006(9) 0.0170(9) 0.0116(9)
O4 0.0209(11) 0.0161(10) 0.0122(10) -0.0006(8) 0.0046(8) -0.0025(8)
O2 0.0183(11) 0.0248(11) 0.0117(10) -0.0017(8) 0.0021(8) -0.0002(9)
O5 0.0201(11) 0.0144(10) 0.0218(11) -0.0016(8) 0.0033(9) -0.0020(8)
F11 0.0227(11) 0.0460(13) 0.0373(12) 0.0072(10) -0.0065(9) 0.0052(9)
F1 0.0331(12) 0.0662(16) 0.0264(11) 0.0189(11) 0.0105(9) 0.0108(11)
F2 0.0567(15) 0.0296(12) 0.0390(13) -0.0015(10) -0.0279(11) -0.0004(11)
F6 0.0431(13) 0.0614(16) 0.0347(12) 0.0244(11) 0.0215(10) 0.0226(11)
F9 0.0513(15) 0.0599(16) 0.0358(13) -0.0201(12) 0.0040(11) -0.0203(13)
F5 0.0401(13) 0.0380(13) 0.0783(18) -0.0196(12) 0.0384(13) -0.0182(11)
F10 0.0742(18) 0.0773(18) 0.0135(10) 0.0101(11) 0.0080(11) 0.0302(15)
F8 0.0647(17) 0.0619(17) 0.0346(13) -0.0077(12) 0.0008(12) 0.0370(14)
F12 0.0816(19) 0.0305(13) 0.0462(14) 0.0053(11) 0.0130(13) 0.0041(12)
F7 0.086(2) 0.0661(18) 0.0307(13) -0.0101(12) 0.0222(13) 0.0173(16)
N1 0.0312(16) 0.0158(13) 0.0322(16) 0.0017(11) 0.0109(13) -0.0059(11)
C00Q 0.0193(15) 0.0208(16) 0.0203(16) 0.0018(12) 0.0017(12) 0.0003(12)
C6 0.0204(16) 0.0201(16) 0.0294(17) 0.0081(13) 0.0069(13) 0.0014(13)
C5 0.0218(16) 0.0179(15) 0.0220(16) -0.0025(12) 0.0134(13) -0.0024(12)
C7 0.0166(15) 0.0219(16) 0.0290(17) 0.0048(13) 0.0033(13) -0.0013(12)
C18 0.0152(14) 0.0189(15) 0.0150(14) 0.0022(12) 0.0016(11) 0.0030(12)
C4 0.0203(15) 0.0209(15) 0.0192(15) -0.0043(12) 0.0063(12) -0.0026(12)
C10 0.0165(15) 0.0149(14) 0.0200(15) 0.0001(12) 0.0036(12) 0.0019(12)
C3 0.0198(15) 0.0157(14) 0.0160(14) 0.0004(11) 0.0038(12) 0.0019(12)
C00Y 0.0233(16) 0.0221(16) 0.0199(15) 0.0040(13) 0.0097(13) -0.0023(13)
C1 0.0171(15) 0.0194(15) 0.0153(14) 0.0032(12) 0.0020(12) 0.0042(12)
C010 0.0235(16) 0.0183(15) 0.0239(16) 0.0051(13) 0.0065(13) -0.0028(12)
C2 0.0182(15) 0.0163(14) 0.0201(15) 0.0009(12) 0.0068(12) -0.0013(12)
C12 0.0212(16) 0.0198(16) 0.0250(17) 0.0001(13) 0.0021(13) 0.0030(12)
C11 0.0245(17) 0.0172(15) 0.0278(17) -0.0044(13) 0.0006(14) 0.0008(13)
C19 0.0179(15) 0.0247(16) 0.0227(16) 0.0033(13) 0.0040(13) 0.0010(13)
C20 0.0217(16) 0.0210(16) 0.0220(16) 0.0017(13) 0.0035(13) 0.0047(13)
C016 0.0310(18) 0.0218(16) 0.0164(15) -0.0071(12) 0.0026(13) 0.0020(13)
C14 0.0238(17) 0.044(2) 0.0118(15) -0.0021(14) 0.0040(13) -0.0058(15)
C018 0.0235(17) 0.0183(16) 0.0326(18) -0.0089(14) 0.0019(14) -0.0022(13)
C13 0.0246(17) 0.0221(16) 0.0318(18) -0.0012(14) 0.0111(14) 0.0035(13)
C8 0.034(2) 0.0239(17) 0.0353(19) -0.0075(15) 0.0152(16) -0.0142(15)
C9 0.051(2) 0.0185(17) 0.042(2) 0.0072(16) 0.0154(19) -0.0053(16)
C15 0.050(3) 0.066(3) 0.026(2) -0.0063(19) 0.0159(18) -0.020(2)
C17 0.045(2) 0.040(2) 0.0222(18) 0.0008(16) 0.0063(16) 0.0043(18)
C16 0.052(3) 0.040(2) 0.0251(19) -0.0032(16) 0.0084(17) 0.0088(19)

loop_
_atom_type_symbol
_atom_type_description
_atom_type_scat_dispersion_real
_atom_type_scat_dispersion_imag
_atom_type_scat_source
C C 0.0033 0.0016 'International Tables Vol C Tables 4.2.6.8 and 6.1.1.4'
H H 0.0000 0.0000 'International Tables Vol C Tables 4.2.6.8 and 6.1.1.4'
N N 0.0061 0.0033 'International Tables Vol C Tables 4.2.6.8 and 6.1.1.4'
O O 0.0106 0.0060 'International Tables Vol C Tables 4.2.6.8 and 6.1.1.4'
F F 0.0171 0.0103 'International Tables Vol C Tables 4.2.6.8 and 6.1.1.4'
Mo Mo -1.6832 0.6857 'International Tables Vol C Tables 4.2.6.8 and 6.1.1.4'

loop_
_geom_angle_atom_site_label_1
_geom_angle_atom_site_label_2
_geom_angle_atom_site_label_3
_geom_angle
C1 Mo1 O2 103.40(12)
C1 Mo1 O1 101.32(11)
O2 Mo1 O1 96.62(9)
C1 Mo1 O3 101.68(11)
O2 Mo1 O3 93.30(9)
O1 Mo1 O3 152.04(8)
C1 Mo1 O4 98.23(11)
O2 Mo1 O4 158.11(8)
O1 Mo1 O4 82.24(8)
O3 Mo1 O4 78.93(8)
C1 Mo1 O5 170.57(11)
O2 Mo1 O5 85.90(8)
O1 Mo1 O5 78.77(8)
O3 Mo1 O5 75.94(8)
O4 Mo1 O5 72.39(7)
C10 O1 Mo1 143.94(18)
C18 O3 Mo1 143.59(18)
C016 O4 C00Y 110.8(2)
C016 O4 Mo1 127.95(18)
C00Y O4 Mo1 116.06(17)
C14 O2 Mo1 144.1(2)
C010 O5 C018 110.8(2)
C010 O5 Mo1 108.73(17)
C018 O5 Mo1 119.57(18)
C5 N1 C8 120.5(3)
C5 N1 C9 119.9(3)
C8 N1 C9 118.0(3)
F15 C00Q F14 106.7(2)
F15 C00Q F13 107.2(3)
F14 C00Q F13 106.6(2)
F15 C00Q C18 112.3(3)
F14 C00Q C18 113.6(3)
F13 C00Q C18 110.1(2)
C7 C6 C5 121.2(3)
C7 C6 H6 119.4
C5 C6 H6 119.4
N1 C5 C4 121.6(3)
N1 C5 C6 121.5(3)
C4 C5 C6 116.9(3)
C6 C7 C2 121.7(3)
C6 C7 H7 119.1
C2 C7 H7 119.1
O3 C18 C19 115.0(2)
O3 C18 C20 104.9(2)
C19 C18 C20 109.0(2)
O3 C18 C00Q 109.8(2)
C19 C18 C00Q 108.5(3)
C20 C18 C00Q 109.5(2)
C3 C4 C5 121.3(3)
C3 C4 H4 119.3
C5 C4 H4 119.3
O1 C10 C11 115.8(2)
O1 C10 C12 108.7(2)
C11 C10 C12 108.2(3)
O1 C10 C13 106.2(2)
C11 C10 C13 108.6(3)
C12 C10 C13 109.3(3)
C4 C3 C2 121.6(3)
C4 C3 H3 119.2
C2 C3 H3 119.2
O4 C00Y C010 109.9(2)
O4 C00Y H00A 109.7
C010 C00Y H00A 109.7
O4 C00Y H00B 109.7
C010 C00Y H00B 109.7
H00A C00Y H00B 108.2
C2 C1 Mo1 177.3(2)
O5 C010 C00Y 108.3(2)
O5 C010 H01A 110.0
C00Y C010 H01A 110.0
O5 C010 H01B 110.0
C00Y C010 H01B 110.0
H01A C010 H01B 108.4
C7 C2 C3 117.1(3)
C7 C2 C1 120.5(3)
C3 C2 C1 122.4(3)
F2 C12 F1 106.8(3)
F2 C12 F3 106.7(3)
F1 C12 F3 106.3(3)
F2 C12 C10 113.3(3)
F1 C12 C10 110.2(3)
F3 C12 C10 113.0(3)
C10 C11 H11A 109.5
C10 C11 H11B 109.5
H11A C11 H11B 109.5
C10 C11 H11C 109.5
H11A C11 H11C 109.5
H11B C11 H11C 109.5
C18 C19 H19A 109.5
C18 C19 H19B 109.5
H19A C19 H19B 109.5
C18 C19 H19C 109.5
H19A C19 H19C 109.5
H19B C19 H19C 109.5
F18 C20 F16 106.4(3)
F18 C20 F17 106.8(3)
F16 C20 F17 106.5(3)
F18 C20 C18 110.6(2)
F16 C20 C18 113.2(3)
F17 C20 C18 112.9(3)
O4 C016 H01C 109.5
O4 C016 H01D 109.5
H01C C016 H01D 109.5
O4 C016 H01E 109.5
H01C C016 H01E 109.5
H01D C016 H01E 109.5
O2 C14 C17 108.7(3)
O2 C14 C15 114.2(3)
C17 C14 C15 112.6(3)
O2 C14 C16 104.7(3)
C17 C14 C16 109.2(3)
C15 C14 C16 107.0(3)
O5 C018 H01F 109.5
O5 C018 H01G 109.5
H01F C018 H01G 109.5
O5 C018 H01H 109.5
H01F C018 H01H 109.5
H01G C018 H01H 109.5
F5 C13 F6 107.2(3)
F5 C13 F4 106.9(3)
F6 C13 F4 106.1(3)
F5 C13 C10 112.9(3)
F6 C13 C10 110.3(3)
F4 C13 C10 113.1(3)
N1 C8 H8A 109.5
N1 C8 H8B 109.5
H8A C8 H8B 109.5
N1 C8 H8C 109.5
H8A C8 H8C 109.5
H8B C8 H8C 109.5
N1 C9 H9A 109.5
N1 C9 H9B 109.5
H9A C9 H9B 109.5
N1 C9 H9C 109.5
H9A C9 H9C 109.5
H9B C9 H9C 109.5
C14 C15 H15A 109.5
C14 C15 H15B 109.5
H15A C15 H15B 109.5
C14 C15 H15C 109.5
H15A C15 H15C 109.5
H15B C15 H15C 109.5
F12 C17 F10 108.5(3)
F12 C17 F11 107.7(3)
F10 C17 F11 105.6(3)
F12 C17 C14 108.6(3)
F10 C17 C14 113.5(3)
F11 C17 C14 112.8(3)
F8 C16 F9 110.3(4)
F8 C16 F7 106.3(3)
F9 C16 F7 106.6(3)
F8 C16 C14 110.3(3)
F9 C16 C14 111.1(3)
F7 C16 C14 111.9(3)

loop_
_geom_bond_atom_site_label_1
_geom_bond_atom_site_label_2
_geom_bond_distance
Mo1 C1 1.761(3)
Mo1 O2 1.928(2)
Mo1 O1 1.968(2)
Mo1 O3 1.975(2)
Mo1 O4 2.226(2)
Mo1 O5 2.415(2)
F13 C00Q 1.339(4)
F14 C00Q 1.340(4)
F15 C00Q 1.336(4)
F18 C20 1.332(4)
F17 C20 1.341(4)
F16 C20 1.340(4)
O1 C10 1.391(4)
F3 C12 1.337(4)
O3 C18 1.387(4)
F4 C13 1.334(4)
O4 C016 1.438(4)
O4 C00Y 1.447(4)
O2 C14 1.392(4)
O5 C010 1.427(4)
O5 C018 1.442(4)
F11 C17 1.359(5)
F1 C12 1.327(4)
F2 C12 1.324(4)
F6 C13 1.332(4)
F9 C16 1.344(5)
F5 C13 1.329(4)
F10 C17 1.338(4)
F8 C16 1.314(5)
F12 C17 1.335(5)
F7 C16 1.346(4)
N1 C5 1.369(4)
N1 C8 1.452(5)
N1 C9 1.453(5)
C00Q C18 1.541(4)
C6 C7 1.376(4)
C6 C5 1.415(5)
C6 H6 0.9500
C5 C4 1.412(4)
C7 C2 1.405(4)
C7 H7 0.9500
C18 C19 1.525(4)
C18 C20 1.536(4)
C4 C3 1.378(4)
C4 H4 0.9500
C10 C11 1.525(4)
C10 C12 1.538(4)
C10 C13 1.547(4)
C3 C2 1.405(4)
C3 H3 0.9500
C00Y C010 1.498(4)
C00Y H00A 0.9900
C00Y H00B 0.9900
C1 C2 1.441(4)
C010 H01A 0.9900
C010 H01B 0.9900
C11 H11A 0.9800
C11 H11B 0.9800
C11 H11C 0.9800
C19 H19A 0.9800
C19 H19B 0.9800
C19 H19C 0.9800
C016 H01C 0.9800
C016 H01D 0.9800
C016 H01E 0.9800
C14 C17 1.506(5)
C14 C15 1.521(5)
C14 C16 1.571(5)
C018 H01F 0.9800
C018 H01G 0.9800
C018 H01H 0.9800
C8 H8A 0.9800
C8 H8B 0.9800
C8 H8C 0.9800
C9 H9A 0.9800
C9 H9B 0.9800
C9 H9C 0.9800
C15 H15A 0.9800
C15 H15B 0.9800
C15 H15C 0.9800
